data_7702026
loop_
_publ_author_name
'Longobardi, Lauren E.'
'Mahdi, Tayseer'
'Stephan, Douglas W.'

_publ_section_title
;
 B(C6F5)3 mediated arene hydrogenation/transannulation of
 para-methoxyanilines.
;
_journal_issue 16
_journal_name_full 'Dalton transactions (Cambridge, England : 2003)'
_journal_page_first 7114
_journal_page_last 7117
_journal_paper_doi 10.1039/c5dt00921a
_journal_volume 44
_journal_year 2015
_chemical_absolute_configuration unk
_chemical_formula_moiety 'C12 H22 N, C18 H B F15'
_chemical_formula_sum 'C30 H23 B F15 N'
_chemical_formula_weight 693.32
_space_group_crystal_system orthorhombic
_space_group_IT_number 33
_space_group_name_Hall 'P 2c -2n'
_space_group_name_H-M_alt 'P n a 21'
_symmetry_Int_Tables_number 33
_audit_creation_date 2015-01-31
_audit_creation_method
;
Olex2 1.2
(compiled 2015.01.26 svn.r3150 for OlexSys, GUI svn.r4998)
;
_audit_update_record
;
2015-02-01 deposited with the CCDC.
2015-03-12 downloaded from the CCDC.
;
_cell_angle_alpha 90
_cell_angle_beta 90
_cell_angle_gamma 90
_cell_formula_units_Z 4
_cell_length_a 19.4606(10)
_cell_length_b 9.1786(4)
_cell_length_c 15.6625(8)
_cell_measurement_reflns_used 7280
_cell_measurement_temperature 150
_cell_measurement_theta_max 27.38
_cell_measurement_theta_min 2.46
_cell_volume 2797.7(2)
_computing_molecular_graphics 'Olex2 (Dolomanov et al., 2009)'
_computing_publication_material 'Olex2 (Dolomanov et al., 2009)'
_computing_structure_refinement 'olex2.refine (Bourhis et al., 2015)'
_diffrn_ambient_temperature 149.71
_diffrn_measured_fraction_theta_full 0.9411
_diffrn_measured_fraction_theta_max 0.9411
_diffrn_measurement_device_type 'Bruker APEX-II CCD'
_diffrn_measurement_method '\f and \w scans'
_diffrn_radiation_monochromator graphite
_diffrn_radiation_type 'Mo K\a'
_diffrn_radiation_wavelength 0.71073
_diffrn_reflns_av_R_equivalents 0.0260
_diffrn_reflns_av_unetI/netI 0.0402
_diffrn_reflns_limit_h_max 25
_diffrn_reflns_limit_h_min -25
_diffrn_reflns_limit_k_max 9
_diffrn_reflns_limit_k_min -11
_diffrn_reflns_limit_l_max 20
_diffrn_reflns_limit_l_min -19
_diffrn_reflns_number 13394
_diffrn_reflns_theta_full 24.9998
_diffrn_reflns_theta_max 25.00
_diffrn_reflns_theta_min 2.09
_diffrn_standards_number 0
_exptl_absorpt_coefficient_mu 0.166
_exptl_absorpt_correction_T_max 0.7456
_exptl_absorpt_correction_T_min 0.6864
_exptl_absorpt_correction_type multi-scan
_exptl_absorpt_process_details
;
SADABS-2008/1 (Bruker,2008) was used for absorption correction.
wR2(int) was 0.0443 before and 0.0402 after correction.
The Ratio of minimum to maximum transmission is 0.9206.
The \l/2 correction factor is 0.0015.
;
_exptl_crystal_colour colourless
_exptl_crystal_density_diffrn 1.6459
_exptl_crystal_description Block
_exptl_crystal_F_000 1401.3548
_exptl_crystal_size_max 0.2
_exptl_crystal_size_mid 0.2
_exptl_crystal_size_min 0.2
_refine_diff_density_max 0.2374
_refine_diff_density_min -0.1801
_refine_diff_density_rms 0.0408
_refine_ls_abs_structure_details 'Flack, H. D. (1983). Acta Cryst. A39, 876-881.'
_refine_ls_abs_structure_Flack 0.2(5)
_refine_ls_d_res_high 0.8409
_refine_ls_d_res_low 9.7303
_refine_ls_goodness_of_fit_ref 1.0481
_refine_ls_hydrogen_treatment mixed
_refine_ls_matrix_type full
_refine_ls_number_constraints 37
_refine_ls_number_parameters 423
_refine_ls_number_reflns 4637
_refine_ls_number_restraints 0
_refine_ls_restrained_S_all 1.0481
_refine_ls_R_factor_all 0.0400
_refine_ls_R_factor_gt 0.0315
_refine_ls_shift/su_max 0.0000
_refine_ls_shift/su_mean 0.0000
_refine_ls_structure_factor_coef Fsqd
_refine_ls_weighting_details 'w=1/[\s^2^(Fo^2^)+(0.0328P)^2^+0.2511P] where P=(Fo^2^+2Fc^2^)/3'
_refine_ls_weighting_scheme calc
_refine_ls_wR_factor_gt 0.0649
_refine_ls_wR_factor_ref 0.0688
_reflns_Friedel_coverage 0.878
_reflns_limit_h_max 23
_reflns_limit_h_min -23
_reflns_limit_k_max 10
_reflns_limit_k_min -10
_reflns_limit_l_max 18
_reflns_limit_l_min -18
_reflns_number_gt 4048
_reflns_number_total 4637
_reflns_threshold_expression I>=2u(I)
_cod_data_source_file c5dt00921a2.cif
_cod_data_source_block sad
_cod_original_sg_symbol_Hall ' P 2c -2n'
_cod_database_code 7702026
_olex2_refinement_description
;
1. Fixed Uiso
 At 1.2 times of:
  All B(H) groups, All C(H) groups, All C(H,H) groups, All N(H) groups
2.a Ternary CH refined with riding coordinates:
 N1(H1), C7(H7), C6(H6), C3(H3), B1(H1c)
2.b Secondary CH2 refined with riding coordinates:
 C10(H10a,H10b), C11(H11a,H11b), C12(H12a,H12b), C5(H5a,H5b), C4(H4a,H4b),
 C9(H9a,H9b), C8(H8a,H8b), C2(H2a,H2b), C1(H1a,H1b)
;
_olex2_submission_special_instructions 'No special instructions were received'

loop_
_space_group_symop_id
_space_group_symop_operation_xyz
1 x,y,z
2 -x,-y,z+1/2
3 -x+1/2,y+1/2,z+1/2
4 x+1/2,-y+1/2,z

loop_
_atom_site_label
_atom_site_type_symbol
_atom_site_fract_x
_atom_site_fract_y
_atom_site_fract_z
_atom_site_U_iso_or_equiv
_atom_site_adp_type
_atom_site_occupancy
_atom_site_refinement_flags_posn
N1 N -0.30554(9) -0.54001(18) -0.02832(10) 0.0232(4) Uani 1.000000 .
H1 H -0.25903(9) -0.52106(18) -0.03625(10) 0.0278(5) Uiso 1.000000 R
C1 C -0.39890(12) -0.5317(3) 0.06806(14) 0.0349(6) Uani 1.000000 .
H1a H -0.41600(12) -0.4848(3) 0.12087(14) 0.0418(7) Uiso 1.000000 R
H1b H -0.41921(12) -0.6302(3) 0.06327(14) 0.0418(7) Uiso 1.000000 R
C2 C -0.41590(12) -0.4384(3) -0.01136(15) 0.0335(6) Uani 1.000000 .
H2a H -0.44309(12) -0.4948(3) -0.05336(15) 0.0402(7) Uiso 1.000000 R
H2b H -0.44177(12) -0.3497(3) 0.00470(15) 0.0402(7) Uiso 1.000000 R
C3 C -0.34567(11) -0.4000(2) -0.04678(14) 0.0272(5) Uani 1.000000 .
H3 H -0.34564(11) -0.3694(2) -0.10806(14) 0.0326(6) Uiso 1.000000 R
C4 C -0.30818(14) -0.2953(3) 0.01375(16) 0.0383(6) Uani 1.000000 .
H4a H -0.26620(14) -0.2556(3) -0.01331(16) 0.0460(7) Uiso 1.000000 R
H4b H -0.33839(14) -0.2135(3) 0.03072(16) 0.0460(7) Uiso 1.000000 R
C5 C -0.29001(13) -0.3915(3) 0.09130(15) 0.0388(6) Uani 1.000000 .
H5a H -0.23963(13) -0.3981(3) 0.09922(15) 0.0466(7) Uiso 1.000000 R
H5b H -0.31108(13) -0.3530(3) 0.14425(15) 0.0466(7) Uiso 1.000000 R
C6 C -0.32042(12) -0.5387(3) 0.06742(14) 0.0322(6) Uani 1.000000 .
H6 H -0.30063(12) -0.6231(3) 0.09950(14) 0.0387(7) Uiso 1.000000 R
C7 C -0.32316(11) -0.6800(2) -0.07489(13) 0.0240(5) Uani 1.000000 .
H7 H -0.36809(11) -0.7171(2) -0.05281(13) 0.0288(6) Uiso 1.000000 R
C8 C -0.26733(12) -0.7910(2) -0.05372(14) 0.0299(5) Uani 1.000000 .
H8a H -0.22211(12) -0.7529(2) -0.07223(14) 0.0358(7) Uiso 1.000000 R
H8b H -0.26564(12) -0.8064(2) 0.00880(14) 0.0358(7) Uiso 1.000000 R
C9 C -0.28154(12) -0.9353(3) -0.09820(15) 0.0342(6) Uani 1.000000 .
H9a H -0.24359(12) -1.0042(3) -0.08620(15) 0.0410(7) Uiso 1.000000 R
H9b H -0.32454(12) -0.9780(3) -0.07548(15) 0.0410(7) Uiso 1.000000 R
C10 C -0.28824(13) -0.9141(3) -0.19413(16) 0.0374(6) Uani 1.000000 .
H10a H -0.24366(13) -0.8814(3) -0.21780(16) 0.0449(7) Uiso 1.000000 R
H10b H -0.30026(13) -1.0081(3) -0.22131(16) 0.0449(7) Uiso 1.000000 R
C11 C -0.34343(13) -0.8016(3) -0.21449(16) 0.0390(6) Uani 1.000000 .
H11a H -0.34530(13) -0.7862(3) -0.27701(16) 0.0469(8) Uiso 1.000000 R
H11b H -0.38871(13) -0.8392(3) -0.19591(16) 0.0469(8) Uiso 1.000000 R
C12 C -0.32943(12) -0.6561(2) -0.17028(13) 0.0309(5) Uani 1.000000 .
H12a H -0.36745(12) -0.5874(2) -0.18218(13) 0.0371(6) Uiso 1.000000 R
H12b H -0.28636(12) -0.6132(2) -0.19263(13) 0.0371(6) Uiso 1.000000 R
F1 F -0.34417(6) -0.99615(15) -0.52925(9) 0.0400(3) Uani 1.000000 .
F2 F -0.29566(7) -0.82139(16) -0.64911(9) 0.0442(4) Uani 1.000000 .
F3 F -0.38225(8) -0.66348(17) -0.74933(9) 0.0560(4) Uani 1.000000 .
F4 F -0.52133(8) -0.69158(17) -0.72769(10) 0.0570(4) Uani 1.000000 .
F5 F -0.57132(6) -0.87386(16) -0.61092(8) 0.0411(4) Uani 1.000000 .
F6 F -0.47644(7) -1.32213(15) -0.58471(8) 0.0432(4) Uani 1.000000 .
F7 F -0.39873(9) -1.55130(15) -0.54236(10) 0.0569(4) Uani 1.000000 .
F8 F -0.32159(7) -1.54706(15) -0.39734(10) 0.0545(4) Uani 1.000000 .
F9 F -0.32420(8) -1.30781(17) -0.29547(10) 0.0574(5) Uani 1.000000 .
F10 F -0.39995(8) -1.07707(15) -0.33683(10) 0.0508(4) Uani 1.000000 .
F11 F -0.43148(7) -0.79278(14) -0.40823(9) 0.0394(3) Uani 1.000000 .
F12 F -0.48657(8) -0.63775(17) -0.28199(9) 0.0532(4) Uani 1.000000 .
F13 F -0.61229(9) -0.7155(2) -0.21524(10) 0.0701(5) Uani 1.000000 .
F14 F -0.67786(7) -0.9517(2) -0.27646(9) 0.0575(5) Uani 1.000000 .
F15 F -0.62305(7) -1.11156(15) -0.40001(9) 0.0434(4) Uani 1.000000 .
C13 C -0.46077(11) -0.9482(2) -0.56473(13) 0.0253(5) Uani 1.000000 .
C14 C -0.39148(11) -0.9262(2) -0.57944(14) 0.0271(5) Uani 1.000000 .
C15 C -0.36438(12) -0.8355(3) -0.63998(14) 0.0317(6) Uani 1.000000 .
C16 C -0.40777(13) -0.7562(3) -0.69132(14) 0.0347(6) Uani 1.000000 .
C17 C -0.47742(13) -0.7714(3) -0.67988(15) 0.0354(6) Uani 1.000000 .
C18 C -0.50176(11) -0.8669(3) -0.61882(14) 0.0294(5) Uani 1.000000 .
C19 C -0.44388(11) -1.1883(2) -0.46234(13) 0.0257(5) Uani 1.000000 .
C20 C -0.43952(12) -1.3141(3) -0.51135(14) 0.0304(6) Uani 1.000000 .
C21 C -0.40037(13) -1.4336(3) -0.49136(16) 0.0362(6) Uani 1.000000 .
C22 C -0.36165(12) -1.4324(2) -0.41766(17) 0.0358(6) Uani 1.000000 .
C23 C -0.36276(13) -1.3112(3) -0.36678(16) 0.0356(6) Uani 1.000000 .
C24 C -0.40322(12) -1.1937(2) -0.38976(15) 0.0320(6) Uani 1.000000 .
C25 C -0.52405(11) -0.9607(2) -0.41109(14) 0.0265(5) Uani 1.000000 .
C26 C -0.49291(12) -0.8385(3) -0.37618(14) 0.0295(5) Uani 1.000000 .
C27 C -0.51963(13) -0.7567(3) -0.31046(15) 0.0356(6) Uani 1.000000 .
C28 C -0.58224(13) -0.7963(3) -0.27680(15) 0.0417(7) Uani 1.000000 .
C29 C -0.61565(12) -0.9151(3) -0.30810(15) 0.0386(6) Uani 1.000000 .
C30 C -0.58636(12) -0.9946(3) -0.37284(14) 0.0310(6) Uani 1.000000 .
B1 B -0.49462(13) -1.0554(3) -0.49213(17) 0.0277(6) Uani 1.000000 .
H1c H -0.53548(13) -1.1023(3) -0.51942(17) 0.0333(7) Uiso 1.000000 R

loop_
_atom_site_aniso_label
_atom_site_aniso_U_11
_atom_site_aniso_U_22
_atom_site_aniso_U_33
_atom_site_aniso_U_12
_atom_site_aniso_U_13
_atom_site_aniso_U_23
N1 0.0209(9) 0.0264(11) 0.0224(9) -0.0002(8) -0.0000(7) -0.0005(8)
C1 0.0368(14) 0.0375(14) 0.0303(13) 0.0114(12) 0.0127(10) 0.0031(11)
C2 0.0278(13) 0.0342(14) 0.0383(14) 0.0087(11) 0.0030(10) 0.0020(11)
C3 0.0282(13) 0.0261(13) 0.0273(11) 0.0055(10) 0.0008(10) 0.0041(10)
C4 0.0430(15) 0.0333(14) 0.0387(14) 0.0008(12) 0.0047(11) -0.0094(12)
C5 0.0395(14) 0.0471(16) 0.0298(13) 0.0097(12) -0.0035(11) -0.0123(13)
C6 0.0388(14) 0.0406(16) 0.0173(11) 0.0113(12) -0.0001(10) 0.0007(10)
C7 0.0183(11) 0.0261(12) 0.0277(12) -0.0020(9) 0.0013(9) -0.0014(10)
C8 0.0282(13) 0.0315(14) 0.0299(12) 0.0034(11) -0.0043(10) 0.0001(10)
C9 0.0281(13) 0.0269(14) 0.0475(15) 0.0039(11) 0.0002(11) -0.0033(11)
C10 0.0394(15) 0.0339(15) 0.0390(14) -0.0006(11) 0.0002(11) -0.0141(12)
C11 0.0455(16) 0.0407(16) 0.0310(14) -0.0023(12) -0.0067(12) -0.0042(12)
C12 0.0331(13) 0.0341(13) 0.0255(12) -0.0021(11) -0.0006(10) 0.0010(11)
F1 0.0212(7) 0.0498(8) 0.0490(8) 0.0029(6) -0.0016(6) 0.0160(7)
F2 0.0309(8) 0.0589(9) 0.0428(8) -0.0077(7) 0.0092(7) 0.0032(7)
F3 0.0716(11) 0.0625(11) 0.0340(8) -0.0138(9) 0.0028(7) 0.0161(7)
F4 0.0620(11) 0.0574(10) 0.0516(9) 0.0071(8) -0.0232(8) 0.0175(8)
F5 0.0255(7) 0.0479(10) 0.0500(9) 0.0058(6) -0.0083(6) -0.0001(7)
F6 0.0559(9) 0.0460(9) 0.0277(7) -0.0054(7) 0.0038(7) -0.0094(6)
F7 0.0768(12) 0.0322(8) 0.0616(10) 0.0006(8) 0.0164(9) -0.0185(8)
F8 0.0508(9) 0.0322(8) 0.0804(12) 0.0135(7) 0.0076(8) 0.0071(8)
F9 0.0557(10) 0.0521(10) 0.0643(11) 0.0161(8) -0.0252(8) -0.0013(8)
F10 0.0559(9) 0.0364(9) 0.0601(9) 0.0141(7) -0.0299(8) -0.0185(8)
F11 0.0395(8) 0.0423(8) 0.0364(7) -0.0115(6) -0.0007(6) -0.0046(6)
F12 0.0635(10) 0.0463(9) 0.0499(9) 0.0126(8) -0.0197(8) -0.0208(8)
F13 0.0592(11) 0.1101(14) 0.0411(9) 0.0417(10) -0.0079(8) -0.0279(9)
F14 0.0331(8) 0.0953(13) 0.0441(8) 0.0139(8) 0.0144(7) 0.0148(8)
F15 0.0335(8) 0.0425(8) 0.0541(9) -0.0066(7) 0.0063(7) 0.0056(7)
C13 0.0269(12) 0.0276(12) 0.0213(12) 0.0021(10) -0.0033(9) -0.0071(9)
C14 0.0262(12) 0.0313(13) 0.0239(11) 0.0049(10) -0.0024(10) -0.0006(11)
C15 0.0319(13) 0.0359(15) 0.0271(13) -0.0022(12) 0.0040(10) -0.0056(11)
C16 0.0477(16) 0.0356(14) 0.0208(12) -0.0058(12) 0.0032(11) 0.0006(12)
C17 0.0443(15) 0.0359(14) 0.0260(12) 0.0041(12) -0.0108(11) -0.0003(12)
C18 0.0245(12) 0.0350(14) 0.0286(12) 0.0017(11) -0.0039(10) -0.0098(11)
C19 0.0230(12) 0.0260(13) 0.0282(12) -0.0042(10) 0.0039(9) -0.0019(10)
C20 0.0306(13) 0.0339(14) 0.0265(12) -0.0092(11) 0.0098(10) -0.0030(11)
C21 0.0426(15) 0.0220(13) 0.0441(15) -0.0045(12) 0.0178(13) -0.0083(12)
C22 0.0337(14) 0.0214(13) 0.0525(16) 0.0045(11) 0.0110(12) 0.0050(13)
C23 0.0308(14) 0.0366(15) 0.0393(14) 0.0021(12) -0.0028(11) 0.0053(12)
C24 0.0331(13) 0.0233(13) 0.0395(15) -0.0004(10) -0.0007(11) -0.0090(11)
C25 0.0255(12) 0.0283(13) 0.0257(11) 0.0071(10) -0.0007(10) 0.0044(11)
C26 0.0280(13) 0.0327(14) 0.0280(12) 0.0055(11) -0.0015(10) 0.0037(11)
C27 0.0435(15) 0.0345(15) 0.0289(13) 0.0120(12) -0.0146(11) -0.0041(12)
C28 0.0407(15) 0.0628(19) 0.0217(12) 0.0322(15) -0.0024(11) -0.0050(12)
C29 0.0291(13) 0.0587(18) 0.0278(13) 0.0156(13) 0.0032(11) 0.0105(13)
C30 0.0285(13) 0.0321(14) 0.0323(13) 0.0046(11) -0.0033(10) 0.0090(11)
B1 0.0219(13) 0.0318(15) 0.0295(13) -0.0032(12) -0.0020(11) -0.0052(13)

loop_
_atom_type_symbol
_atom_type_scat_dispersion_real
_atom_type_scat_dispersion_imag
_atom_type_scat_Cromer_Mann_a1
_atom_type_scat_Cromer_Mann_a2
_atom_type_scat_Cromer_Mann_a3
_atom_type_scat_Cromer_Mann_a4
_atom_type_scat_Cromer_Mann_b1
_atom_type_scat_Cromer_Mann_b2
_atom_type_scat_Cromer_Mann_b3
_atom_type_scat_Cromer_Mann_b4
_atom_type_scat_Cromer_Mann_c
_atom_type_scat_source
_atom_type_scat_dispersion_source
H 0.00000 0.00000 0.49300 0.32291 0.14019 0.04081 10.51090 26.12570 3.14236 57.79970 0.0030380000826 'International Tables Volume C Table 6.1.1.4 (pp. 500-502)' 'Henke, Gullikson and Davis, At. Data and Nucl. Data Tables, 1993, 54, 2'
C 0.00347 0.00161 2.31000 1.02000 1.58860 0.86500 20.84390 10.20750 0.56870 51.65120 0.215599998832 'International Tables Volume C Table 6.1.1.4 (pp. 500-502)' 'Henke, Gullikson and Davis, At. Data and Nucl. Data Tables, 1993, 54, 2'
B 0.00141 0.00067 2.05450 1.33260 1.09790 0.70680 23.21850 1.02100 60.34980 0.14030 -0.193200007081 'International Tables Volume C Table 6.1.1.4 (pp. 500-502)' 'Henke, Gullikson and Davis, At. Data and Nucl. Data Tables, 1993, 54, 2'
F 0.01794 0.01033 3.53920 2.64120 1.51700 1.02430 10.28250 4.29440 0.26150 26.14760 0.277599990368 'International Tables Volume C Table 6.1.1.4 (pp. 500-502)' 'Henke, Gullikson and Davis, At. Data and Nucl. Data Tables, 1993, 54, 2'
N 0.00653 0.00323 12.21260 3.13220 2.01250 1.16630 0.00570 9.89330 28.99750 0.58260 -11.5290002823 'International Tables Volume C Table 6.1.1.4 (pp. 500-502)' 'Henke, Gullikson and Davis, At. Data and Nucl. Data Tables, 1993, 54, 2'

loop_
_geom_angle_atom_site_label_1
_geom_angle_atom_site_label_2
_geom_angle_atom_site_label_3
_geom_angle
C3 N1 H1 108.31(10)
C6 N1 H1 108.31(11)
C6 N1 C3 94.72(16)
C7 N1 H1 108.31(10)
C7 N1 C3 120.31(16)
C7 N1 C6 115.84(17)
H1b C1 H1a 109.0
C2 C1 H1a 111.08(12)
C2 C1 H1b 111.08(14)
C6 C1 H1a 111.08(12)
C6 C1 H1b 111.08(14)
C6 C1 C2 103.41(18)
H2a C2 C1 111.10(14)
H2b C2 C1 111.10(12)
H2b C2 H2a 109.1
C3 C2 C1 103.31(18)
C3 C2 H2a 111.10(12)
C3 C2 H2b 111.10(12)
C2 C3 N1 101.27(17)
H3 C3 N1 114.63(11)
H3 C3 C2 114.63(12)
C4 C3 N1 99.58(17)
C4 C3 C2 110.36(19)
C4 C3 H3 114.63(12)
H4a C4 C3 111.02(13)
H4b C4 C3 111.02(12)
H4b C4 H4a 109.0
C5 C4 C3 103.72(18)
C5 C4 H4a 111.02(14)
C5 C4 H4b 111.02(13)
H5a C5 C4 111.16(14)
H5b C5 C4 111.16(13)
H5b C5 H5a 109.1
C6 C5 C4 103.03(18)
C6 C5 H5a 111.16(13)
C6 C5 H5b 111.16(12)
C1 C6 N1 101.31(17)
C5 C6 N1 100.04(18)
C5 C6 C1 110.4(2)
H6 C6 N1 114.47(11)
H6 C6 C1 114.47(13)
H6 C6 C5 114.47(13)
H7 C7 N1 108.66(10)
C8 C7 N1 107.46(16)
C8 C7 H7 108.66(12)
C12 C7 N1 111.71(17)
C12 C7 H7 108.66(12)
C12 C7 C8 111.61(18)
H8a C8 C7 109.52(12)
H8b C8 C7 109.52(12)
H8b C8 H8a 108.1
C9 C8 C7 110.64(18)
C9 C8 H8a 109.52(13)
C9 C8 H8b 109.52(12)
H9a C9 C8 109.47(12)
H9b C9 C8 109.47(13)
H9b C9 H9a 108.1
C10 C9 C8 110.87(19)
C10 C9 H9a 109.47(13)
C10 C9 H9b 109.47(13)
H10a C10 C9 109.50(13)
H10b C10 C9 109.50(13)
H10b C10 H10a 108.1
C11 C10 C9 110.7(2)
C11 C10 H10a 109.50(14)
C11 C10 H10b 109.50(12)
H11a C11 C10 109.25(13)
H11b C11 C10 109.25(14)
H11b C11 H11a 107.9
C12 C11 C10 111.81(19)
C12 C11 H11a 109.25(12)
C12 C11 H11b 109.25(13)
C11 C12 C7 109.55(18)
H12a C12 C7 109.76(12)
H12a C12 C11 109.76(13)
H12b C12 C7 109.76(12)
H12b C12 C11 109.76(13)
H12b C12 H12a 108.2
C18 C13 C14 112.4(2)
B1 C13 C14 126.46(19)
B1 C13 C18 121.1(2)
C13 C14 F1 119.41(19)
C15 C14 F1 115.07(19)
C15 C14 C13 125.5(2)
C14 C15 F2 120.9(2)
C16 C15 F2 119.7(2)
C16 C15 C14 119.4(2)
C15 C16 F3 120.3(2)
C17 C16 F3 121.2(2)
C17 C16 C15 118.4(2)
C16 C17 F4 119.8(2)
C18 C17 F4 120.7(2)
C18 C17 C16 119.5(2)
C13 C18 F5 119.5(2)
C17 C18 F5 115.7(2)
C17 C18 C13 124.7(2)
C24 C19 C20 112.9(2)
B1 C19 C20 119.9(2)
B1 C19 C24 127.2(2)
C19 C20 F6 118.7(2)
C21 C20 F6 116.4(2)
C21 C20 C19 124.9(2)
C20 C21 F7 121.3(2)
C22 C21 F7 119.4(2)
C22 C21 C20 119.2(2)
C21 C22 F8 120.5(2)
C23 C22 F8 120.4(2)
C23 C22 C21 119.1(2)
C22 C23 F9 119.5(2)
C24 C23 F9 121.0(2)
C24 C23 C22 119.4(2)
C19 C24 F10 120.0(2)
C23 C24 F10 115.5(2)
C23 C24 C19 124.5(2)
C30 C25 C26 113.1(2)
B1 C25 C26 125.5(2)
B1 C25 C30 121.3(2)
C25 C26 F11 119.15(19)
C27 C26 F11 116.0(2)
C27 C26 C25 124.8(2)
C26 C27 F12 120.7(2)
C28 C27 F12 120.8(2)
C28 C27 C26 118.5(2)
C27 C28 F13 120.8(3)
C29 C28 F13 119.4(2)
C29 C28 C27 119.8(2)
C28 C29 F14 119.7(2)
C30 C29 F14 120.8(2)
C30 C29 C28 119.5(2)
C25 C30 F15 120.1(2)
C29 C30 F15 115.7(2)
C29 C30 C25 124.2(2)
C19 B1 C13 113.70(19)
C25 B1 C13 110.98(17)
C25 B1 C19 112.62(19)
H1c B1 C13 106.31(11)
H1c B1 C19 106.31(12)
H1c B1 C25 106.31(12)

loop_
_geom_bond_atom_site_label_1
_geom_bond_atom_site_label_2
_geom_bond_distance
N1 H1 0.9300
N1 C3 1.531(3)
N1 C6 1.527(3)
N1 C7 1.517(3)
C1 H1a 0.9900
C1 H1b 0.9900
C1 C2 1.546(3)
C1 C6 1.529(3)
C2 H2a 0.9900
C2 H2b 0.9900
C2 C3 1.517(3)
C3 H3 1.0000
C3 C4 1.535(3)
C4 H4a 0.9900
C4 H4b 0.9900
C4 C5 1.543(4)
C5 H5a 0.9900
C5 H5b 0.9900
C5 C6 1.522(3)
C6 H6 1.0000
C7 H7 1.0000
C7 C8 1.526(3)
C7 C12 1.515(3)
C8 H8a 0.9900
C8 H8b 0.9900
C8 C9 1.522(3)
C9 H9a 0.9900
C9 H9b 0.9900
C9 C10 1.521(3)
C10 H10a 0.9900
C10 H10b 0.9900
C10 C11 1.524(4)
C11 H11a 0.9900
C11 H11b 0.9900
C11 C12 1.529(3)
C12 H12a 0.9900
C12 H12b 0.9900
F1 C14 1.371(2)
F2 C15 1.351(3)
F3 C16 1.340(3)
F4 C17 1.352(3)
F5 C18 1.361(2)
F6 C20 1.357(3)
F7 C21 1.344(3)
F8 C22 1.348(3)
F9 C23 1.346(3)
F10 C24 1.355(3)
F11 C26 1.363(3)
F12 C27 1.343(3)
F13 C28 1.349(3)
F14 C29 1.351(3)
F15 C30 1.358(3)
C13 C14 1.383(3)
C13 C18 1.382(3)
C13 B1 1.642(3)
C14 C15 1.367(3)
C15 C16 1.375(3)
C16 C17 1.374(4)
C17 C18 1.381(3)
C19 C20 1.389(3)
C19 C24 1.386(3)
C19 B1 1.637(3)
C20 C21 1.372(3)
C21 C22 1.378(4)
C22 C23 1.369(3)
C23 C24 1.383(3)
C25 C26 1.387(3)
C25 C30 1.388(3)
C25 B1 1.642(3)
C26 C27 1.376(3)
C27 C28 1.376(4)
C28 C29 1.361(4)
C29 C30 1.373(3)
B1 H1c 1.0000
